data_7718323
loop_
_publ_author_name
'Zheng, Yujing'
'Li, Ke'
'Huang, Ling'
'Zhang, Fangfang'

_publ_section_title
;
 RbB7O10(OH)2 and NaB11O16(OH)2: alkali metal hydroxyborates with
 two-dimensional layered structures and large birefringence
;
_journal_issue 15
_journal_name_full 'Dalton Transactions'
_journal_page_first 6139
_journal_page_last 6144
_journal_paper_doi 10.1039/D5DT00426H
_journal_volume 54
_journal_year 2025
_chemical_formula_moiety 'B11 H2 Na O18'
_chemical_formula_sum 'B11 H2 Na O18'
_chemical_formula_weight 431.92
_space_group_crystal_system monoclinic
_space_group_IT_number 15
_space_group_name_Hall '-C 2yc'
_space_group_name_H-M_alt 'C 1 2/c 1'
_atom_sites_solution_hydrogens geom
_audit_creation_date 2025-01-11
_audit_creation_method
;
Olex2 1.3
(compiled 2020.11.12 svn.r5f609507 for OlexSys, GUI svn.r6226)
;
_audit_update_record
;
2025-02-20 deposited with the CCDC.	2025-03-11 downloaded from the CCDC.
;
_cell_angle_alpha 90
_cell_angle_beta 107.199(5)
_cell_angle_gamma 90
_cell_formula_units_Z 4
_cell_length_a 14.1609(17)
_cell_length_b 10.1654(13)
_cell_length_c 10.2568(13)
_cell_measurement_reflns_used 3248
_cell_measurement_temperature 98.0
_cell_measurement_theta_max 27.01
_cell_measurement_theta_min 2.51
_cell_volume 1410.5(3)
_computing_cell_refinement 'SAINT V8.40B (?, 2016)'
_computing_data_reduction 'SAINT V8.40B (?, 2016)'
_computing_molecular_graphics 'Olex2 1.3 (Dolomanov et al., 2009)'
_computing_publication_material 'Olex2 1.3 (Dolomanov et al., 2009)'
_computing_structure_refinement 'SHELXL 2018/3 (Sheldrick, 2015)'
_computing_structure_solution 'SHELXT 2018/2 (Sheldrick, 2018)'
_diffrn_ambient_temperature 98.0
_diffrn_measured_fraction_theta_full 0.973
_diffrn_measured_fraction_theta_max 0.967
_diffrn_measurement_device_type 'Bruker APEX-II CCD'
_diffrn_measurement_method '\f and \w scans'
_diffrn_radiation_type MoK\a
_diffrn_radiation_wavelength 0.71073
_diffrn_reflns_av_R_equivalents 0.0511
_diffrn_reflns_av_unetI/netI 0.0339
_diffrn_reflns_Laue_measured_fraction_full 0.973
_diffrn_reflns_Laue_measured_fraction_max 0.967
_diffrn_reflns_limit_h_max 18
_diffrn_reflns_limit_h_min -18
_diffrn_reflns_limit_k_max 13
_diffrn_reflns_limit_k_min -13
_diffrn_reflns_limit_l_max 13
_diffrn_reflns_limit_l_min -13
_diffrn_reflns_number 9349
_diffrn_reflns_point_group_measured_fraction_full 0.973
_diffrn_reflns_point_group_measured_fraction_max 0.967
_diffrn_reflns_theta_full 25.242
_diffrn_reflns_theta_max 27.528
_diffrn_reflns_theta_min 2.506
_exptl_absorpt_coefficient_mu 0.220
_exptl_absorpt_correction_T_max 0.7456
_exptl_absorpt_correction_T_min 0.6289
_exptl_absorpt_correction_type none
_exptl_absorpt_process_details
;
SADABS-2016/2 (Bruker,2016/2) was used for absorption correction.
wR2(int) was 0.0865 before and 0.0614 after correction.
The Ratio of minimum to maximum transmission is 0.8435.
The \l/2 correction factor is Not present.
;
_exptl_crystal_colour 'clear whiteish colourless'
_exptl_crystal_colour_lustre clear
_exptl_crystal_colour_modifier whiteish
_exptl_crystal_colour_primary colourless
_exptl_crystal_density_diffrn 2.034
_exptl_crystal_description block
_exptl_crystal_F_000 848
_refine_diff_density_max 0.371
_refine_diff_density_min -0.394
_refine_diff_density_rms 0.078
_refine_ls_extinction_coef 0.0048(15)
_refine_ls_extinction_expression Fc^*^=kFc[1+0.001xFc^2^\l^3^/sin(2\q)]^-1/4^
_refine_ls_extinction_method 'SHELXL-2018/3 (Sheldrick 2018)'
_refine_ls_goodness_of_fit_ref 1.091
_refine_ls_hydrogen_treatment constr
_refine_ls_matrix_type full
_refine_ls_number_parameters 139
_refine_ls_number_reflns 1581
_refine_ls_number_restraints 0
_refine_ls_restrained_S_all 1.091
_refine_ls_R_factor_all 0.0626
_refine_ls_R_factor_gt 0.0486
_refine_ls_shift/su_max 0.000
_refine_ls_shift/su_mean 0.000
_refine_ls_structure_factor_coef Fsqd
_refine_ls_weighting_details 'w=1/[\s^2^(Fo^2^)+(0.0643P)^2^+1.6514P] where P=(Fo^2^+2Fc^2^)/3'
_refine_ls_weighting_scheme calc
_refine_ls_wR_factor_gt 0.1184
_refine_ls_wR_factor_ref 0.1286
_reflns_Friedel_coverage 0.000
_reflns_number_gt 1209
_reflns_number_total 1581
_reflns_threshold_expression 'I > 2\s(I)'
_cod_data_source_file d5dt00426h2.cif
_cod_data_source_block nab11o16(oh)2
_cod_depositor_comments 'Adding full bibliography for 7718322--7718323.cif.'
_cod_database_code 7718323
_shelx_shelxl_version_number 2018/3
_shelx_space_group_comment
;
The symmetry employed for this shelxl refinement is uniquely defined
by the following loop, which should always be used as a source of
symmetry information in preference to the above space-group names.
They are only intended as comments.
;
_olex2_refinement_description
;
1. Fixed Uiso
 At 1.5 times of:
  All O(H) groups
2.a Idealised tetrahedral OH refined as rotating group:
 O00A(H00A)
;
_olex2_submission_special_instructions 'No special instructions were received'

loop_
_space_group_symop_operation_xyz
'x, y, z'
'-x, y, -z+1/2'
'x+1/2, y+1/2, z'
'-x+1/2, y+1/2, -z+1/2'
'-x, -y, -z'
'x, -y, z-1/2'
'-x+1/2, -y+1/2, -z'
'x+1/2, -y+1/2, z-1/2'

loop_
_atom_site_label
_atom_site_type_symbol
_atom_site_fract_x
_atom_site_fract_y
_atom_site_fract_z
_atom_site_U_iso_or_equiv
_atom_site_adp_type
_atom_site_occupancy
_atom_site_site_symmetry_order
_atom_site_calc_flag
_atom_site_refinement_flags_posn
_atom_site_refinement_flags_adp
_atom_site_refinement_flags_occupancy
_atom_site_disorder_assembly
_atom_site_disorder_group
Na00 Na 0.500000 0.33286(18) 0.250000 0.0649(7) Uani 1 2 d S T P . .
O002 O 0.94314(11) 0.77252(15) 0.63806(16) 0.0218(4) Uani 1 1 d . . . . .
O003 O 0.56801(11) 0.44339(14) 0.70651(15) 0.0212(4) Uani 1 1 d . . . . .
O004 O 0.66549(12) 0.49799(15) 0.56824(17) 0.0244(4) Uani 1 1 d . . . . .
O005 O 0.79239(12) 0.58291(16) 0.49326(17) 0.0253(4) Uani 1 1 d . . . . .
O006 O 0.54526(12) 0.32727(16) 0.49814(17) 0.0252(4) Uani 1 1 d . . . . .
O007 O 0.71842(12) 0.38023(15) 0.39968(17) 0.0242(4) Uani 1 1 d . . . . .
O008 O 0.84919(13) 0.47279(17) 0.32688(18) 0.0301(4) Uani 1 1 d . . . . .
O009 O 0.92774(13) 0.66619(17) 0.42304(18) 0.0297(4) Uani 1 1 d . . . . .
O00A O 0.77841(13) 0.26603(16) 0.24384(17) 0.0275(4) Uani 1 1 d . . . . .
H00A H 0.816375 0.276204 0.195322 0.041 Uiso 1 1 calc R U . . .
B00B B 0.500000 0.3584(3) 0.750000 0.0187(7) Uani 1 2 d S T P . .
B00C B 0.59436(18) 0.4197(2) 0.5940(3) 0.0195(5) Uani 1 1 d . . . . .
B00D B 0.96935(18) 0.7550(2) 0.5250(3) 0.0216(5) Uani 1 1 d . . . . .
B00E B 0.72357(19) 0.4860(2) 0.4858(3) 0.0210(5) Uani 1 1 d . . . . .
B00F B 0.8554(2) 0.5756(3) 0.4140(3) 0.0248(6) Uani 1 1 d . . . . .
B00G B 0.78141(19) 0.3736(2) 0.3207(3) 0.0225(5) Uani 1 1 d . . . . .

loop_
_atom_site_aniso_label
_atom_site_aniso_U_11
_atom_site_aniso_U_22
_atom_site_aniso_U_33
_atom_site_aniso_U_23
_atom_site_aniso_U_13
_atom_site_aniso_U_12
Na00 0.126(2) 0.0426(10) 0.0325(9) 0.000 0.0332(11) 0.000
O002 0.0197(7) 0.0227(8) 0.0261(8) -0.0022(6) 0.0116(7) -0.0061(6)
O003 0.0211(8) 0.0187(7) 0.0279(8) -0.0033(6) 0.0135(7) -0.0045(6)
O004 0.0247(8) 0.0222(8) 0.0320(9) -0.0052(6) 0.0171(7) -0.0079(6)
O005 0.0239(8) 0.0255(8) 0.0321(9) -0.0082(7) 0.0168(7) -0.0098(6)
O006 0.0219(8) 0.0291(9) 0.0292(9) -0.0069(6) 0.0146(7) -0.0112(6)
O007 0.0238(8) 0.0195(8) 0.0341(9) -0.0046(6) 0.0159(7) -0.0047(6)
O008 0.0275(9) 0.0319(9) 0.0372(9) -0.0137(7) 0.0192(8) -0.0118(7)
O009 0.0263(9) 0.0350(10) 0.0330(9) -0.0131(7) 0.0170(8) -0.0166(7)
O00A 0.0297(9) 0.0232(8) 0.0347(9) -0.0051(7) 0.0175(8) -0.0028(7)
B00B 0.0159(15) 0.0198(15) 0.0228(16) 0.000 0.0092(14) 0.000
B00C 0.0161(11) 0.0171(10) 0.0276(12) -0.0013(9) 0.0101(10) -0.0029(8)
B00D 0.0175(11) 0.0215(11) 0.0270(12) -0.0010(10) 0.0085(10) -0.0047(9)
B00E 0.0205(11) 0.0202(11) 0.0239(12) 0.0004(9) 0.0092(10) -0.0032(9)
B00F 0.0215(12) 0.0296(13) 0.0263(13) -0.0046(10) 0.0117(11) -0.0079(10)
B00G 0.0181(11) 0.0228(12) 0.0277(13) -0.0017(10) 0.0084(10) -0.0008(9)

loop_
_atom_type_symbol
_atom_type_description
_atom_type_scat_dispersion_real
_atom_type_scat_dispersion_imag
_atom_type_scat_source
B B 0.0013 0.0007 'International Tables Vol C Tables 4.2.6.8 and 6.1.1.4'
H H 0.0000 0.0000 'International Tables Vol C Tables 4.2.6.8 and 6.1.1.4'
Na Na 0.0362 0.0249 'International Tables Vol C Tables 4.2.6.8 and 6.1.1.4'
O O 0.0106 0.0060 'International Tables Vol C Tables 4.2.6.8 and 6.1.1.4'

loop_
_geom_angle_atom_site_label_1
_geom_angle_atom_site_label_2
_geom_angle_atom_site_label_3
_geom_angle
_geom_angle_site_symmetry_1
_geom_angle_site_symmetry_3
_geom_angle_publ_flag
O003 Na00 O003 54.64(8) 6_565 5_666 ?
O003 Na00 O009 149.15(6) 5_666 4_645 ?
O003 Na00 O009 149.15(6) 6_565 3_445 ?
O003 Na00 O009 101.34(5) 6_565 4_645 ?
O003 Na00 O009 101.34(5) 5_666 3_445 ?
O003 Na00 B00B 27.32(4) 5_666 5_666 ?
O003 Na00 B00B 27.32(4) 6_565 5_666 ?
O003 Na00 B00D 84.64(6) 6_565 4_645 ?
O003 Na00 B00D 123.35(7) 6_565 3_445 ?
O003 Na00 B00D 84.64(6) 5_666 3_445 ?
O003 Na00 B00D 123.35(7) 5_666 4_645 ?
O006 Na00 O003 101.92(7) 2_655 5_666 ?
O006 Na00 O003 101.92(7) . 6_565 ?
O006 Na00 O003 80.50(6) 2_655 6_565 ?
O006 Na00 O003 80.50(6) . 5_666 ?
O006 Na00 O006 177.33(12) 2_655 . ?
O006 Na00 O009 127.19(7) . 4_645 ?
O006 Na00 O009 127.19(7) 2_655 3_445 ?
O006 Na00 O009 50.79(5) . 3_445 ?
O006 Na00 O009 50.79(5) 2_655 4_645 ?
O006 Na00 B00B 91.34(6) . 5_666 ?
O006 Na00 B00B 91.34(6) 2_655 5_666 ?
O006 Na00 B00D 26.08(6) . 3_445 ?
O006 Na00 B00D 152.40(7) . 4_645 ?
O006 Na00 B00D 26.08(6) 2_655 4_645 ?
O006 Na00 B00D 152.40(7) 2_655 3_445 ?
O009 Na00 O009 107.15(9) 4_645 3_445 ?
O009 Na00 B00B 126.43(5) 3_445 5_666 ?
O009 Na00 B00B 126.43(5) 4_645 5_666 ?
O009 Na00 B00D 26.44(5) 4_645 4_645 ?
O009 Na00 B00D 126.18(8) 4_645 3_445 ?
O009 Na00 B00D 26.44(5) 3_445 3_445 ?
O009 Na00 B00D 126.18(8) 3_445 4_645 ?
B00D Na00 B00B 104.88(6) 3_445 5_666 ?
B00D Na00 B00B 104.88(6) 4_645 5_666 ?
B00D Na00 B00D 150.24(11) 4_645 3_445 ?
B00D O002 B00B 121.90(15) . 3 ?
B00B O003 Na00 99.02(13) . 5_666 ?
B00C O003 Na00 121.76(13) . 5_666 ?
B00C O003 B00B 122.40(16) . . ?
B00E O004 B00C 133.52(19) . . ?
B00E O005 B00F 120.20(19) . . ?
B00C O006 Na00 130.26(15) . . ?
B00C O006 B00D 118.06(19) . 3_445 ?
B00D O006 Na00 103.80(13) 3_445 . ?
B00G O007 B00E 119.70(19) . . ?
B00F O008 B00G 120.0(2) . . ?
B00D O009 Na00 86.05(13) . 3 ?
B00F O009 Na00 139.55(15) . 3 ?
B00F O009 B00D 129.9(2) . . ?
B00G O00A H00A 109.5 . . ?
O002 B00B Na00 126.21(12) 3_445 5_666 ?
O002 B00B Na00 126.21(12) 4_646 5_666 ?
O002 B00B O002 107.6(2) 3_445 4_646 ?
O003 B00B Na00 53.66(12) 2_656 5_666 ?
O003 B00B Na00 53.66(12) . 5_666 ?
O003 B00B O002 109.29(8) 2_656 3_445 ?
O003 B00B O002 109.29(8) . 4_646 ?
O003 B00B O002 111.71(8) . 3_445 ?
O003 B00B O002 111.71(8) 2_656 4_646 ?
O003 B00B O003 107.3(2) 2_656 . ?
O003 B00C O004 118.12(19) . . ?
O003 B00C O006 121.6(2) . . ?
O004 B00C O006 120.0(2) . . ?
O002 B00D Na00 156.20(17) . 3 ?
O002 B00D O006 122.1(2) . 3 ?
O002 B00D O009 125.7(2) . . ?
O006 B00D Na00 50.12(11) 3 3 ?
O009 B00D Na00 67.51(13) . 3 ?
O009 B00D O006 112.2(2) . 3 ?
O004 B00E O005 117.1(2) . . ?
O004 B00E O007 123.0(2) . . ?
O005 B00E O007 119.8(2) . . ?
O008 B00F O005 120.1(2) . . ?
O009 B00F O005 122.0(2) . . ?
O009 B00F O008 117.8(2) . . ?
O007 B00G O008 120.1(2) . . ?
O00A B00G O007 118.3(2) . . ?
O00A B00G O008 121.5(2) . . ?

loop_
_geom_bond_atom_site_label_1
_geom_bond_atom_site_label_2
_geom_bond_distance
_geom_bond_site_symmetry_2
_geom_bond_publ_flag
Na00 O003 2.560(2) 6_565 ?
Na00 O003 2.560(2) 5_666 ?
Na00 O006 2.4346(17) 2_655 ?
Na00 O006 2.4346(17) . ?
Na00 O009 2.853(2) 3_445 ?
Na00 O009 2.853(2) 4_645 ?
Na00 B00B 3.139(4) 5_666 ?
Na00 B00D 3.081(3) 3_445 ?
Na00 B00D 3.081(3) 4_645 ?
O002 B00B 1.477(2) 3 ?
O002 B00D 1.330(3) . ?
O003 B00B 1.459(2) . ?
O003 B00C 1.335(3) . ?
O004 B00C 1.369(3) . ?
O004 B00E 1.348(3) . ?
O005 B00E 1.372(3) . ?
O005 B00F 1.375(3) . ?
O006 B00C 1.389(3) . ?
O006 B00D 1.395(3) 3_445 ?
O007 B00E 1.380(3) . ?
O007 B00G 1.372(3) . ?
O008 B00F 1.361(3) . ?
O008 B00G 1.381(3) . ?
O009 B00D 1.375(3) . ?
O009 B00F 1.360(3) . ?
O00A H00A 0.8400 . ?
O00A B00G 1.342(3) . ?

loop_
_geom_torsion_atom_site_label_1
_geom_torsion_atom_site_label_2
_geom_torsion_atom_site_label_3
_geom_torsion_atom_site_label_4
_geom_torsion
_geom_torsion_site_symmetry_1
_geom_torsion_site_symmetry_2
_geom_torsion_site_symmetry_3
_geom_torsion_site_symmetry_4
_geom_torsion_publ_flag
Na00 O003 B00B O002 119.77(16) 5_666 . . 3_445 ?
Na00 O003 B00B O002 -121.31(15) 5_666 . . 4_646 ?
Na00 O003 B00B O003 0.000(0) 5_666 . . 2_656 ?
Na00 O003 B00C O004 58.2(2) 5_666 . . . ?
Na00 O003 B00C O006 -115.62(19) 5_666 . . . ?
Na00 O006 B00C O003 141.11(17) . . . . ?
Na00 O006 B00C O004 -32.6(3) . . . . ?
Na00 O009 B00D O002 157.2(2) 3 . . . ?
Na00 O009 B00D O006 -23.30(18) 3 . . 3 ?
Na00 O009 B00F O005 -129.1(2) 3 . . . ?
Na00 O009 B00F O008 53.5(4) 3 . . . ?
B00B O002 B00D Na00 -70.3(5) 3 . . 3 ?
B00B O002 B00D O006 -7.2(3) 3 . . 3 ?
B00B O002 B00D O009 172.2(2) 3 . . . ?
B00B O003 B00C O004 -174.08(17) . . . . ?
B00B O003 B00C O006 12.1(3) . . . . ?
B00C O003 B00B Na00 -137.1(2) . . . 5_666 ?
B00C O003 B00B O002 -17.3(3) . . . 3_445 ?
B00C O003 B00B O002 101.6(2) . . . 4_646 ?
B00C O003 B00B O003 -137.1(2) . . . 2_656 ?
B00C O004 B00E O005 -175.9(2) . . . . ?
B00C O004 B00E O007 2.0(4) . . . . ?
B00D O006 B00C O003 -2.5(3) 3_445 . . . ?
B00D O006 B00C O004 -176.3(2) 3_445 . . . ?
B00D O009 B00F O005 18.2(4) . . . . ?
B00D O009 B00F O008 -159.2(2) . . . . ?
B00E O004 B00C O003 163.1(2) . . . . ?
B00E O004 B00C O006 -23.0(4) . . . . ?
B00E O005 B00F O008 0.6(4) . . . . ?
B00E O005 B00F O009 -176.8(2) . . . . ?
B00E O007 B00G O008 -0.4(3) . . . . ?
B00E O007 B00G O00A 176.3(2) . . . . ?
B00F O005 B00E O004 178.7(2) . . . . ?
B00F O005 B00E O007 0.8(3) . . . . ?
B00F O008 B00G O007 1.7(3) . . . . ?
B00F O008 B00G O00A -174.9(2) . . . . ?
B00F O009 B00D Na00 -159.4(3) . . . 3 ?
B00F O009 B00D O002 -2.2(4) . . . . ?
B00F O009 B00D O006 177.3(2) . . . 3 ?
B00G O007 B00E O004 -178.7(2) . . . . ?
B00G O007 B00E O005 -0.8(3) . . . . ?
B00G O008 B00F O005 -1.8(4) . . . . ?
B00G O008 B00F O009 175.6(2) . . . . ?
